data_1571088
loop_
_publ_author_name
'Shahbaz, Muhammad'
'Farooq, Saba'
'Choudhary, M. Iqbal'
'Yousuf, Sammer'

_publ_section_title
;
 Cocrystals of a coumarin derivative: an efficient approach towards
 anti-leishmanial cocrystals against MIL-resistant Leishmania tropica.
;
_journal_issue 2
_journal_name_full IUCrJ
_journal_page_first 224
_journal_page_last 236
_journal_paper_doi 10.1107/S2052252524001416
_journal_volume 11
_journal_year 2024
_chemical_formula_sum 'C16 H14 N2 O4'
_chemical_formula_weight 298.29
_space_group_crystal_system monoclinic
_space_group_IT_number 14
_space_group_name_Hall '-P 2ybc'
_space_group_name_H-M_alt 'P 1 21/c 1'
_atom_sites_solution_hydrogens mixed
_audit_creation_method SHELXL-2018/3
_cell_angle_alpha 90
_cell_angle_beta 95.2730(10)
_cell_angle_gamma 90
_cell_formula_units_Z 4
_cell_length_a 8.5818(3)
_cell_length_b 21.8411(7)
_cell_length_c 7.7116(2)
_cell_measurement_reflns_used 9878
_cell_measurement_temperature 293(2)
_cell_measurement_theta_max 68.35
_cell_measurement_theta_min 4.05
_cell_volume 1439.31(8)
_computing_cell_refinement 'Bruker SAINT'
_computing_data_collection 'Bruker APEX2'
_computing_data_reduction 'Bruker SAINT'
_computing_molecular_graphics 'Bruker SHELXTL'
_computing_publication_material 'Bruker SHELXTL'
_computing_structure_refinement 'SHELXL-2018/3 (Sheldrick, 2018)'
_computing_structure_solution 'SHELXT 2014/5 (Sheldrick, 2014)'
_diffrn_ambient_temperature 293(2)
_diffrn_measured_fraction_theta_full 0.999
_diffrn_measured_fraction_theta_max 0.998
_diffrn_measurement_device_type 'Bruker APEX-II CCD'
_diffrn_measurement_method '\f and \w scans'
_diffrn_radiation_type CuK\a
_diffrn_radiation_wavelength 1.54178
_diffrn_reflns_av_R_equivalents 0.0700
_diffrn_reflns_av_unetI/netI 0.0238
_diffrn_reflns_Laue_measured_fraction_full 0.999
_diffrn_reflns_Laue_measured_fraction_max 0.998
_diffrn_reflns_limit_h_max 10
_diffrn_reflns_limit_h_min -10
_diffrn_reflns_limit_k_max 26
_diffrn_reflns_limit_k_min -26
_diffrn_reflns_limit_l_max 9
_diffrn_reflns_limit_l_min -9
_diffrn_reflns_number 38838
_diffrn_reflns_point_group_measured_fraction_full 0.999
_diffrn_reflns_point_group_measured_fraction_max 0.998
_diffrn_reflns_theta_full 67.679
_diffrn_reflns_theta_max 68.284
_diffrn_reflns_theta_min 4.048
_exptl_absorpt_coefficient_mu 0.836
_exptl_absorpt_correction_T_max 0.9670
_exptl_absorpt_correction_T_min 0.8310
_exptl_absorpt_correction_type multi-scan
_exptl_absorpt_process_details 'Blessing 1995'
_exptl_crystal_colour colourless
_exptl_crystal_density_diffrn 1.377
_exptl_crystal_description NEEDLE
_exptl_crystal_F_000 624
_exptl_crystal_size_max 0.23
_exptl_crystal_size_mid 0.09
_exptl_crystal_size_min 0.04
_refine_diff_density_max 0.411
_refine_diff_density_min -0.239
_refine_diff_density_rms 0.036
_refine_ls_extinction_coef 0.0073(8)
_refine_ls_extinction_expression Fc^*^=kFc[1+0.001xFc^2^\l^3^/sin(2\q)]^-1/4^
_refine_ls_extinction_method 'SHELXL-2018/3 (Sheldrick 2018)'
_refine_ls_goodness_of_fit_ref 1.089
_refine_ls_hydrogen_treatment mixed
_refine_ls_matrix_type full
_refine_ls_number_parameters 209
_refine_ls_number_reflns 2643
_refine_ls_number_restraints 0
_refine_ls_restrained_S_all 1.089
_refine_ls_R_factor_all 0.0586
_refine_ls_R_factor_gt 0.0467
_refine_ls_shift/su_max 0.000
_refine_ls_shift/su_mean 0.000
_refine_ls_structure_factor_coef Fsqd
_refine_ls_weighting_details 'w=1/[\s^2^(Fo^2^)+(0.0512P)^2^+0.5599P] where P=(Fo^2^+2Fc^2^)/3'
_refine_ls_weighting_scheme calc
_refine_ls_wR_factor_gt 0.1196
_refine_ls_wR_factor_ref 0.1277
_reflns_Friedel_coverage 0.000
_reflns_number_gt 2119
_reflns_number_total 2643
_reflns_threshold_expression 'I > 2\s(I)'
_cod_data_source_file lq5052.cif
_cod_data_source_block cocrystal_4
_cod_depositor_comments 'Adding full bibliography for 1571086--1571090.cif.'
_cod_original_sg_symbol_H-M 'P 21/c'
_cod_database_code 1571088
_shelx_shelxl_version_number 2018/3
_shelx_space_group_comment
;
The symmetry employed for this shelxl refinement is uniquely defined
by the following loop, which should always be used as a source of
symmetry information in preference to the above space-group names.
They are only intended as comments.
;

loop_
_space_group_symop_operation_xyz
'x, y, z'
'-x, y+1/2, -z+1/2'
'-x, -y, -z'
'x, -y-1/2, z-1/2'

loop_
_atom_site_label
_atom_site_type_symbol
_atom_site_fract_x
_atom_site_fract_y
_atom_site_fract_z
_atom_site_U_iso_or_equiv
_atom_site_adp_type
_atom_site_occupancy
_atom_site_site_symmetry_order
_atom_site_calc_flag
_atom_site_refinement_flags_posn
_atom_site_refinement_flags_adp
_atom_site_refinement_flags_occupancy
_atom_site_disorder_assembly
_atom_site_disorder_group
H2B H 0.883(3) 0.4849(14) 0.865(4) 0.094(9) Uiso 1 1 d . . . . .
H2A H 0.999(3) 0.4278(12) 0.911(3) 0.082(8) Uiso 1 1 d . . . . .
O1 O 0.24707(15) 0.25892(6) 0.62006(18) 0.0539(4) Uani 1 1 d . . . . .
N1 N 0.82047(18) 0.45795(8) 0.5546(2) 0.0487(4) Uani 1 1 d . . . . .
O3 O 0.3169(2) 0.06013(7) 0.8506(2) 0.0691(5) Uani 1 1 d . . . . .
H3A H 0.267726 0.028377 0.861499 0.104 Uiso 1 1 calc R U . . .
O2 O 0.07937(18) 0.18757(8) 0.5290(2) 0.0703(5) Uani 1 1 d . . . . .
C4 C 0.4878(2) 0.23710(9) 0.7928(2) 0.0465(5) Uani 1 1 d . . . . .
C3 C 0.4416(2) 0.17421(9) 0.7907(2) 0.0488(5) Uani 1 1 d . . . . .
H3 H 0.507738 0.145852 0.849603 0.059 Uiso 1 1 calc R U . . .
C9 C 0.3853(2) 0.27852(9) 0.7084(2) 0.0471(5) Uani 1 1 d . . . . .
O4 O 0.1812(2) 0.06394(7) 0.5919(2) 0.0739(5) Uani 1 1 d . . . . .
N2 N 0.9242(2) 0.44462(10) 0.8381(2) 0.0616(5) Uani 1 1 d . . . . .
C2 C 0.3068(2) 0.15428(9) 0.7072(2) 0.0462(5) Uani 1 1 d . . . . .
C1 C 0.2629(2) 0.08740(10) 0.7153(3) 0.0518(5) Uani 1 1 d . . . . .
C11 C 0.9100(2) 0.42454(9) 0.6748(3) 0.0493(5) Uani 1 1 d . . . . .
C8 C 0.4162(3) 0.34061(10) 0.7063(3) 0.0597(5) Uani 1 1 d . . . . .
H8 H 0.345496 0.367745 0.649127 0.072 Uiso 1 1 calc R U . . .
C5 C 0.6275(3) 0.25960(11) 0.8772(3) 0.0582(5) Uani 1 1 d . . . . .
H5 H 0.698289 0.232719 0.935328 0.070 Uiso 1 1 calc R U . . .
C10 C 0.2027(2) 0.19794(9) 0.6119(2) 0.0499(5) Uani 1 1 d . . . . .
C12 C 0.9793(2) 0.37040(10) 0.6213(3) 0.0587(6) Uani 1 1 d . . . . .
H12 H 1.038574 0.346137 0.701577 0.070 Uiso 1 1 calc R U . . .
C6 C 0.6606(3) 0.32092(11) 0.8749(3) 0.0650(6) Uani 1 1 d . . . . .
H6 H 0.754422 0.335451 0.929714 0.078 Uiso 1 1 calc R U . . .
C7 C 0.5546(3) 0.36126(11) 0.7911(3) 0.0653(6) Uani 1 1 d . . . . .
H7 H 0.576999 0.402919 0.792071 0.078 Uiso 1 1 calc R U . . .
C15 C 0.7985(2) 0.44129(10) 0.3832(3) 0.0547(5) Uani 1 1 d . . . . .
C16 C 0.6965(3) 0.48246(12) 0.2675(3) 0.0703(6) Uani 1 1 d . . . . .
H16A H 0.661621 0.516010 0.334465 0.105 Uiso 1 1 calc R U . . .
H16B H 0.754723 0.497956 0.176454 0.105 Uiso 1 1 calc R U . . .
H16C H 0.607555 0.459902 0.217206 0.105 Uiso 1 1 calc R U . . .
C14 C 0.8682(3) 0.38916(12) 0.3308(3) 0.0674(6) Uani 1 1 d . . . . .
H14 H 0.855189 0.377234 0.214639 0.081 Uiso 1 1 calc R U . . .
C13 C 0.9589(3) 0.35387(12) 0.4518(3) 0.0678(6) Uani 1 1 d . . . . .
H13 H 1.006261 0.318387 0.415543 0.081 Uiso 1 1 calc R U . . .

loop_
_atom_site_aniso_label
_atom_site_aniso_U_11
_atom_site_aniso_U_22
_atom_site_aniso_U_33
_atom_site_aniso_U_23
_atom_site_aniso_U_13
_atom_site_aniso_U_12
O1 0.0469(8) 0.0503(8) 0.0630(8) 0.0064(6) -0.0037(6) -0.0003(6)
N1 0.0455(9) 0.0498(9) 0.0500(9) 0.0035(7) 0.0012(7) -0.0060(7)
O3 0.0775(11) 0.0515(9) 0.0737(10) 0.0123(7) -0.0179(8) -0.0126(8)
O2 0.0554(9) 0.0697(10) 0.0811(11) 0.0073(8) -0.0193(8) -0.0065(8)
C4 0.0452(10) 0.0529(12) 0.0418(9) -0.0008(8) 0.0058(8) -0.0017(8)
C3 0.0484(11) 0.0516(11) 0.0457(10) 0.0002(8) 0.0014(8) 0.0053(9)
C9 0.0455(10) 0.0513(11) 0.0449(10) 0.0003(8) 0.0064(8) -0.0025(8)
O4 0.0972(13) 0.0562(9) 0.0633(9) -0.0054(7) -0.0191(9) -0.0104(8)
N2 0.0683(12) 0.0584(12) 0.0550(11) -0.0023(9) -0.0111(9) 0.0022(10)
C2 0.0477(10) 0.0488(11) 0.0423(9) -0.0019(8) 0.0041(8) -0.0002(8)
C1 0.0530(11) 0.0494(11) 0.0523(11) -0.0017(9) 0.0007(9) 0.0008(9)
C11 0.0428(10) 0.0496(11) 0.0551(11) 0.0032(9) 0.0017(8) -0.0056(8)
C8 0.0610(13) 0.0529(13) 0.0653(13) 0.0047(10) 0.0068(10) -0.0014(10)
C5 0.0523(12) 0.0676(14) 0.0534(11) 0.0007(10) -0.0015(9) -0.0043(10)
C10 0.0478(11) 0.0533(12) 0.0482(10) 0.0022(9) 0.0018(8) -0.0028(9)
C12 0.0512(12) 0.0603(13) 0.0646(13) 0.0035(10) 0.0045(10) 0.0061(10)
C6 0.0620(14) 0.0728(16) 0.0594(13) -0.0058(11) 0.0005(10) -0.0178(12)
C7 0.0723(15) 0.0569(13) 0.0675(14) -0.0023(11) 0.0105(11) -0.0154(11)
C15 0.0507(11) 0.0617(13) 0.0516(11) 0.0031(9) 0.0037(9) -0.0077(10)
C16 0.0743(15) 0.0757(16) 0.0590(13) 0.0083(11) -0.0036(11) -0.0012(13)
C14 0.0713(15) 0.0773(16) 0.0542(12) -0.0105(11) 0.0094(11) 0.0009(12)
C13 0.0644(14) 0.0691(15) 0.0714(14) -0.0036(12) 0.0149(11) 0.0109(12)

loop_
_atom_type_symbol
_atom_type_description
_atom_type_scat_dispersion_real
_atom_type_scat_dispersion_imag
_atom_type_scat_source
C C 0.0181 0.0091 'International Tables Vol C Tables 4.2.6.8 and 6.1.1.4'
H H 0.0000 0.0000 'International Tables Vol C Tables 4.2.6.8 and 6.1.1.4'
N N 0.0311 0.0180 'International Tables Vol C Tables 4.2.6.8 and 6.1.1.4'
O O 0.0492 0.0322 'International Tables Vol C Tables 4.2.6.8 and 6.1.1.4'

loop_
_geom_angle_atom_site_label_1
_geom_angle_atom_site_label_2
_geom_angle_atom_site_label_3
_geom_angle
_geom_angle_site_symmetry_1
_geom_angle_site_symmetry_3
_geom_angle_publ_flag
C9 O1 C10 122.73(15) . . ?
C11 N1 C15 122.33(18) . . ?
C1 O3 H3A 109.5 . . ?
C9 C4 C5 118.03(19) . . ?
C9 C4 C3 117.37(17) . . ?
C5 C4 C3 124.58(19) . . ?
C2 C3 C4 122.86(18) . . ?
C2 C3 H3 118.6 . . ?
C4 C3 H3 118.6 . . ?
O1 C9 C8 117.12(18) . . ?
O1 C9 C4 120.66(17) . . ?
C8 C9 C4 122.22(19) . . ?
C11 N2 H2B 119.7(16) . . ?
C11 N2 H2A 117.3(17) . . ?
H2B N2 H2A 119(2) . . ?
C3 C2 C10 119.34(18) . . ?
C3 C2 C1 120.03(18) . . ?
C10 C2 C1 120.61(17) . . ?
O4 C1 O3 125.6(2) . . ?
O4 C1 C2 119.55(18) . . ?
O3 C1 C2 114.80(17) . . ?
N2 C11 N1 117.74(19) . . ?
N2 C11 C12 123.5(2) . . ?
N1 C11 C12 118.70(18) . . ?
C7 C8 C9 118.3(2) . . ?
C7 C8 H8 120.9 . . ?
C9 C8 H8 120.9 . . ?
C6 C5 C4 120.5(2) . . ?
C6 C5 H5 119.8 . . ?
C4 C5 H5 119.8 . . ?
O2 C10 O1 115.37(18) . . ?
O2 C10 C2 127.67(19) . . ?
O1 C10 C2 116.94(16) . . ?
C13 C12 C11 119.3(2) . . ?
C13 C12 H12 120.4 . . ?
C11 C12 H12 120.4 . . ?
C5 C6 C7 120.0(2) . . ?
C5 C6 H6 120.0 . . ?
C7 C6 H6 120.0 . . ?
C8 C7 C6 121.0(2) . . ?
C8 C7 H7 119.5 . . ?
C6 C7 H7 119.5 . . ?
C14 C15 N1 118.9(2) . . ?
C14 C15 C16 125.1(2) . . ?
N1 C15 C16 116.0(2) . . ?
C15 C16 H16A 109.5 . . ?
C15 C16 H16B 109.5 . . ?
H16A C16 H16B 109.5 . . ?
C15 C16 H16C 109.5 . . ?
H16A C16 H16C 109.5 . . ?
H16B C16 H16C 109.5 . . ?
C15 C14 C13 119.8(2) . . ?
C15 C14 H14 120.1 . . ?
C13 C14 H14 120.1 . . ?
C12 C13 C14 121.0(2) . . ?
C12 C13 H13 119.5 . . ?
C14 C13 H13 119.5 . . ?

loop_
_geom_bond_atom_site_label_1
_geom_bond_atom_site_label_2
_geom_bond_distance
_geom_bond_site_symmetry_2
_geom_bond_publ_flag
O1 C9 1.381(2) . ?
O1 C10 1.385(2) . ?
N1 C11 1.360(2) . ?
N1 C15 1.368(3) . ?
O3 C1 1.252(2) . ?
O3 H3A 0.8200 . ?
O2 C10 1.207(2) . ?
C4 C9 1.382(3) . ?
C4 C5 1.399(3) . ?
C4 C3 1.429(3) . ?
C3 C2 1.343(3) . ?
C3 H3 0.9300 . ?
C9 C8 1.382(3) . ?
O4 C1 1.240(2) . ?
N2 C11 1.329(3) . ?
N2 H2B 0.98(3) . ?
N2 H2A 0.89(3) . ?
C2 C10 1.458(3) . ?
C2 C1 1.511(3) . ?
C11 C12 1.402(3) . ?
C8 C7 1.378(3) . ?
C8 H8 0.9300 . ?
C5 C6 1.370(3) . ?
C5 H5 0.9300 . ?
C12 C13 1.352(3) . ?
C12 H12 0.9300 . ?
C6 C7 1.383(3) . ?
C6 H6 0.9300 . ?
C7 H7 0.9300 . ?
C15 C14 1.364(3) . ?
C15 C16 1.492(3) . ?
C16 H16A 0.9600 . ?
C16 H16B 0.9600 . ?
C16 H16C 0.9600 . ?
C14 C13 1.392(3) . ?
C14 H14 0.9300 . ?
C13 H13 0.9300 . ?

loop_
_geom_hbond_atom_site_label_D
_geom_hbond_atom_site_label_H
_geom_hbond_atom_site_label_A
_geom_hbond_distance_DH
_geom_hbond_distance_HA
_geom_hbond_distance_DA
_geom_hbond_angle_DHA
_geom_hbond_site_symmetry_A
_geom_hbond_publ_flag
C16 H16B O4 0.96 2.62 3.533(3) 158.8 2_655 yes
O3 H3A N1 0.82 1.86 2.658(2) 165.1 2_646 yes
C12 H12 O2 0.93 2.62 3.425(3) 144.8 4_666 yes
C16 H16A O3 0.96 2.60 3.410(3) 141.8 2_656 yes
N2 H2A O4 0.89(3) 2.01(3) 2.817(3) 150(2) 4_666 yes

loop_
_geom_torsion_atom_site_label_1
_geom_torsion_atom_site_label_2
_geom_torsion_atom_site_label_3
_geom_torsion_atom_site_label_4
_geom_torsion
_geom_torsion_site_symmetry_1
_geom_torsion_site_symmetry_2
_geom_torsion_site_symmetry_3
_geom_torsion_site_symmetry_4
_geom_torsion_publ_flag
C9 C4 C3 C2 1.8(3) . . . . ?
C5 C4 C3 C2 -179.61(19) . . . . ?
C10 O1 C9 C8 179.84(18) . . . . ?
C10 O1 C9 C4 0.5(3) . . . . ?
C5 C4 C9 O1 178.79(17) . . . . ?
C3 C4 C9 O1 -2.5(3) . . . . ?
C5 C4 C9 C8 -0.5(3) . . . . ?
C3 C4 C9 C8 178.21(18) . . . . ?
C4 C3 C2 C10 0.9(3) . . . . ?
C4 C3 C2 C1 -177.99(18) . . . . ?
C3 C2 C1 O4 -150.6(2) . . . . ?
C10 C2 C1 O4 30.5(3) . . . . ?
C3 C2 C1 O3 28.4(3) . . . . ?
C10 C2 C1 O3 -150.45(19) . . . . ?
C15 N1 C11 N2 179.92(18) . . . . ?
C15 N1 C11 C12 -1.5(3) . . . . ?
O1 C9 C8 C7 -179.01(18) . . . . ?
C4 C9 C8 C7 0.3(3) . . . . ?
C9 C4 C5 C6 -0.2(3) . . . . ?
C3 C4 C5 C6 -178.8(2) . . . . ?
C9 O1 C10 O2 -179.47(17) . . . . ?
C9 O1 C10 C2 2.2(3) . . . . ?
C3 C2 C10 O2 179.0(2) . . . . ?
C1 C2 C10 O2 -2.1(3) . . . . ?
C3 C2 C10 O1 -2.8(3) . . . . ?
C1 C2 C10 O1 176.05(16) . . . . ?
N2 C11 C12 C13 -179.6(2) . . . . ?
N1 C11 C12 C13 1.8(3) . . . . ?
C4 C5 C6 C7 1.0(3) . . . . ?
C9 C8 C7 C6 0.6(3) . . . . ?
C5 C6 C7 C8 -1.3(4) . . . . ?
C11 N1 C15 C14 0.3(3) . . . . ?
C11 N1 C15 C16 179.69(18) . . . . ?
N1 C15 C14 C13 0.4(3) . . . . ?
C16 C15 C14 C13 -178.9(2) . . . . ?
C11 C12 C13 C14 -1.2(4) . . . . ?
C15 C14 C13 C12 0.0(4) . . . . ?
